data_7009711
loop_
_publ_author_name
'Hitchcock, Peter B.'
'Nixon, John F.'
'Vargas, Maria D.'
'Ziglio, Cl\'audio M.'

_publ_section_title
;
 1,2,3-Triphenylphosphirene derivatives of the iridium carbonyl
 clusters [HIr4(CO)9L(\m-PPh2)] (L&#x2005;=&#x2005;CO, PPh3) resulting
 from substitution, insertion and hydrometallation
 processes&#x200A;&#x2020;
;
_journal_issue 15
_journal_name_full 'Journal of the Chemical Society, Dalton Transactions'
_journal_page_first 2527
_journal_paper_doi 10.1039/b003002n
_journal_year 2000
_chemical_formula_sum 'C58 H41 Ir4 O8 P3'
_chemical_formula_weight 1727.62
_chemical_name_common '[HIr4(CO)8(PPh2)(PPh3)(PPhCPhCPh)]'
_chemical_name_systematic
; 
 ? 
;
_space_group_IT_number 14
_symmetry_cell_setting monoclinic
_symmetry_space_group_name_Hall '-P 2yn'
_symmetry_space_group_name_H-M 'P 1 21/n 1'
_atom_sites_solution_hydrogens geom
_atom_sites_solution_primary direct
_atom_sites_solution_secondary difmap
_audit_creation_method SHELXL-97
_cell_angle_alpha 90.00
_cell_angle_beta 103.35(2)
_cell_angle_gamma 90.00
_cell_formula_units_Z 4
_cell_length_a 12.575(4)
_cell_length_b 20.875(5)
_cell_length_c 21.202(5)
_cell_measurement_reflns_used 25
_cell_measurement_temperature 293(2)
_cell_measurement_theta_max 10
_cell_measurement_theta_min 7
_cell_volume 5415(3)
_computing_cell_refinement 'Enraf-Nonius CAD4'
_computing_data_collection 'Enraf-Nonius CAD4'
_computing_molecular_graphics 'CAMERON (Watkin and Pearce,1993)'
_computing_publication_material 'SHELXL-97 (Sheldrick, 1997)'
_computing_structure_refinement 'SHELXL-97 (Sheldrick, 1997)'
_computing_structure_solution 'SHELXS-97 (Sheldrick, 1990)'
_diffrn_ambient_temperature 293(2)
_diffrn_measured_fraction_theta_full 0.998
_diffrn_measured_fraction_theta_max 0.998
_diffrn_measurement_method \w--2\q
_diffrn_radiation_monochromator graphite
_diffrn_radiation_source 'fine-focus sealed tube'
_diffrn_radiation_type MoK\a
_diffrn_radiation_wavelength 0.71073
_diffrn_reflns_av_R_equivalents 0.0835
_diffrn_reflns_av_sigmaI/netI 0.0877
_diffrn_reflns_limit_h_max 13
_diffrn_reflns_limit_h_min 0
_diffrn_reflns_limit_k_max 21
_diffrn_reflns_limit_k_min 0
_diffrn_reflns_limit_l_max 21
_diffrn_reflns_limit_l_min -22
_diffrn_reflns_number 6977
_diffrn_reflns_theta_full 21.99
_diffrn_reflns_theta_max 21.99
_diffrn_reflns_theta_min 2.12
_diffrn_standards_decay_% 0
_diffrn_standards_interval_time 120
_diffrn_standards_number 2
_exptl_absorpt_coefficient_mu 9.941
_exptl_absorpt_correction_T_max 1.00
_exptl_absorpt_correction_T_min 0.66
_exptl_absorpt_correction_type empirical
_exptl_crystal_density_diffrn 2.119
_exptl_crystal_density_method 'not measured'
_exptl_crystal_F_000 3224
_exptl_crystal_size_max 0.15
_exptl_crystal_size_mid 0.10
_exptl_crystal_size_min 0.05
_refine_diff_density_max 1.511
_refine_diff_density_min -1.824
_refine_diff_density_rms 0.234
_refine_ls_extinction_method none
_refine_ls_goodness_of_fit_ref 1.020
_refine_ls_hydrogen_treatment mixed
_refine_ls_matrix_type full
_refine_ls_number_parameters 252
_refine_ls_number_reflns 6628
_refine_ls_number_restraints 0
_refine_ls_restrained_S_all 1.020
_refine_ls_R_factor_all 0.0981
_refine_ls_R_factor_gt 0.0585
_refine_ls_shift/su_max 0.002
_refine_ls_shift/su_mean 0.000
_refine_ls_structure_factor_coef Fsqd
_refine_ls_weighting_details 'calc w=1/[\s^2^(Fo^2^)+(0.0692P)^2^+34.4168P] where P=(Fo^2^+2Fc^2^)/3'
_refine_ls_weighting_scheme calc
_refine_ls_wR_factor_gt 0.1301
_refine_ls_wR_factor_ref 0.1502
_reflns_number_gt 4589
_reflns_number_total 6628
_reflns_threshold_expression >2sigma(I)
_cod_data_source_file b003002n.txt
_cod_data_source_block oct298
_cod_original_sg_symbol_H-M P2(1)/n
_cod_database_code 7009711

loop_
_symmetry_equiv_pos_as_xyz
'x, y, z'
'x+1/2, -y+1/2, z+1/2'
'-x, -y, -z'
'-x-1/2, y-1/2, -z-1/2'

loop_
_atom_site_label
_atom_site_type_symbol
_atom_site_fract_x
_atom_site_fract_y
_atom_site_fract_z
_atom_site_U_iso_or_equiv
_atom_site_adp_type
_atom_site_occupancy
_atom_site_symmetry_multiplicity
_atom_site_calc_flag
_atom_site_refinement_flags
_atom_site_disorder_assembly
_atom_site_disorder_group
Ir1 Ir 0.53985(7) 0.28886(3) 0.16030(4) 0.0370(2) Uani 1 1 d . A .
Ir2 Ir 0.50263(7) 0.18470(3) 0.07498(4) 0.0346(2) Uani 1 1 d . . .
Ir3 Ir 0.54767(7) 0.16652(4) 0.20958(4) 0.0418(3) Uani 1 1 d . A .
Ir4 Ir 0.70500(7) 0.20920(4) 0.15083(4) 0.0431(3) Uani 1 1 d . A .
P1 P 0.3719(5) 0.3370(2) 0.1584(3) 0.0430(14) Uani 1 1 d . . .
P2 P 0.5094(5) 0.0895(2) 0.1295(3) 0.0405(13) Uani 1 1 d . . .
P3 P 0.7718(5) 0.2678(3) 0.0754(3) 0.0461(14) Uani 1 1 d . . .
O1 O 0.6483(13) 0.4152(7) 0.1564(7) 0.062(4) Uiso 1 1 d . B .
O2 O 0.5846(14) 0.1646(8) -0.0443(8) 0.072(5) Uiso 1 1 d . . .
O3 O 0.2644(13) 0.1906(7) 0.0055(8) 0.064(4) Uiso 1 1 d . . .
O4 O 0.3695(16) 0.1396(9) 0.2804(9) 0.085(5) Uiso 1 1 d . . .
O5 O 0.7276(18) 0.1054(10) 0.3070(10) 0.101(6) Uiso 1 1 d . . .
O6 O 0.8474(18) 0.2639(10) 0.2718(10) 0.104(6) Uiso 1 1 d . A .
O7 O 0.843(2) 0.0912(13) 0.1496(13) 0.142(9) Uiso 1 1 d . A .
O8 O 0.5914(14) 0.2822(8) 0.3043(9) 0.077(5) Uiso 1 1 d . B .
C1 C 0.6040(15) 0.3658(9) 0.1555(9) 0.034(5) Uiso 1 1 d . . .
C2 C 0.5555(17) 0.1724(10) 0.0030(10) 0.047(5) Uiso 1 1 d . . .
C3 C 0.3553(18) 0.1863(10) 0.0361(10) 0.049(6) Uiso 1 1 d . . .
C4 C 0.440(2) 0.1503(11) 0.2553(12) 0.062(6) Uiso 1 1 d . . .
C5 C 0.656(2) 0.1310(13) 0.2734(13) 0.078(8) Uiso 1 1 d . . .
C6 C 0.789(2) 0.2425(13) 0.2217(14) 0.082(8) Uiso 1 1 d . . .
C7 C 0.784(2) 0.1356(14) 0.1454(14) 0.085(8) Uiso 1 1 d . . .
C8 C 0.569(2) 0.2664(12) 0.2491(13) 0.068(7) Uiso 1 1 d . . .
C9 C 0.8115(18) 0.3478(10) 0.0834(10) 0.048(5) Uiso 1 1 d . A .
C10 C 0.7259(19) 0.3408(10) 0.0357(11) 0.057(6) Uiso 1 1 d . A .
C17 C 0.8943(12) 0.3915(7) 0.1220(7) 0.052(6) Uiso 1 1 d G . .
C18 C 0.9064(14) 0.4543(8) 0.1031(7) 0.092(9) Uiso 1 1 d G A .
H18 H 0.8626 0.4698 0.0646 0.110 Uiso 1 1 calc R . .
C19 C 0.9838(16) 0.4939(6) 0.1416(9) 0.102(10) Uiso 1 1 d G A .
H19 H 0.9919 0.5359 0.1290 0.122 Uiso 1 1 calc R . .
C20 C 1.0492(14) 0.4706(8) 0.1990(9) 0.100(10) Uiso 1 1 d G A .
H20 H 1.1010 0.4971 0.2248 0.120 Uiso 1 1 calc R . .
C21 C 1.0371(14) 0.4078(9) 0.2179(7) 0.087(9) Uiso 1 1 d G A .
H21 H 1.0809 0.3923 0.2564 0.104 Uiso 1 1 calc R . .
C22 C 0.9597(14) 0.3682(6) 0.1794(8) 0.087(8) Uiso 1 1 d G A .
H22 H 0.9516 0.3262 0.1921 0.104 Uiso 1 1 calc R . .
C23 C 0.6431(11) 0.3722(6) -0.0130(6) 0.049(6) Uiso 1 1 d G . .
C24 C 0.6294(11) 0.4382(6) -0.0114(6) 0.060(6) Uiso 1 1 d G A .
H24 H 0.6727 0.4623 0.0217 0.072 Uiso 1 1 calc R . .
C25 C 0.5510(13) 0.4683(5) -0.0592(7) 0.067(7) Uiso 1 1 d G A .
H25 H 0.5418 0.5125 -0.0581 0.080 Uiso 1 1 calc R . .
C26 C 0.4862(11) 0.4323(7) -0.1087(6) 0.066(7) Uiso 1 1 d G A .
H26 H 0.4337 0.4525 -0.1406 0.079 Uiso 1 1 calc R . .
C27 C 0.4999(12) 0.3663(7) -0.1103(7) 0.079(8) Uiso 1 1 d G A .
H27 H 0.4565 0.3423 -0.1434 0.095 Uiso 1 1 calc R . .
C28 C 0.5783(13) 0.3363(5) -0.0625(8) 0.073(7) Uiso 1 1 d G A .
H28 H 0.5874 0.2921 -0.0636 0.088 Uiso 1 1 calc R . .
C29 C 0.6061(11) 0.0258(5) 0.1261(7) 0.044(5) Uiso 1 1 d G . .
C30 C 0.6346(12) 0.0121(6) 0.0680(6) 0.056(6) Uiso 1 1 d G . .
H30 H 0.6091 0.0379 0.0319 0.067 Uiso 1 1 calc R . .
C31 C 0.7011(13) -0.0402(7) 0.0638(6) 0.077(8) Uiso 1 1 d G . .
H31 H 0.7202 -0.0494 0.0249 0.092 Uiso 1 1 calc R . .
C32 C 0.7392(12) -0.0787(6) 0.1178(7) 0.064(7) Uiso 1 1 d G . .
H32 H 0.7837 -0.1137 0.1150 0.077 Uiso 1 1 calc R . .
C33 C 0.7108(12) -0.0650(6) 0.1759(6) 0.072(7) Uiso 1 1 d G . .
H33 H 0.7362 -0.0908 0.2120 0.086 Uiso 1 1 calc R . .
C34 C 0.6442(12) -0.0128(7) 0.1801(5) 0.049(5) Uiso 1 1 d G . .
H34 H 0.6251 -0.0036 0.2189 0.059 Uiso 1 1 calc R . .
C35 C 0.3820(9) 0.0447(6) 0.1220(7) 0.047(5) Uiso 1 1 d G . .
C36 C 0.3763(11) -0.0207(6) 0.1093(7) 0.053(6) Uiso 1 1 d G . .
H36 H 0.4389 -0.0431 0.1064 0.064 Uiso 1 1 calc R . .
C37 C 0.2769(13) -0.0525(5) 0.1008(8) 0.084(8) Uiso 1 1 d G . .
H37 H 0.2730 -0.0963 0.0923 0.101 Uiso 1 1 calc R . .
C38 C 0.1833(10) -0.0190(8) 0.1050(8) 0.086(8) Uiso 1 1 d G . .
H38 H 0.1168 -0.0403 0.0994 0.103 Uiso 1 1 calc R . .
C39 C 0.1891(10) 0.0464(8) 0.1178(8) 0.083(8) Uiso 1 1 d G . .
H39 H 0.1264 0.0688 0.1206 0.099 Uiso 1 1 calc R . .
C40 C 0.2884(12) 0.0783(5) 0.1263(7) 0.056(6) Uiso 1 1 d G . .
H40 H 0.2923 0.1220 0.1348 0.067 Uiso 1 1 calc R . .
C41 C 0.3846(12) 0.4160(6) 0.1951(7) 0.052(6) Uiso 1 1 d G B .
C42 C 0.4706(11) 0.4268(7) 0.2484(7) 0.061(6) Uiso 1 1 d G . .
H42 H 0.5171 0.3934 0.2657 0.073 Uiso 1 1 calc R B .
C43 C 0.4869(12) 0.4876(8) 0.2757(7) 0.099(10) Uiso 1 1 d G B .
H43 H 0.5444 0.4948 0.3114 0.118 Uiso 1 1 calc R . .
C44 C 0.4174(15) 0.5375(6) 0.2498(8) 0.094(9) Uiso 1 1 d G . .
H44 H 0.4283 0.5781 0.2681 0.113 Uiso 1 1 calc R B .
C45 C 0.3314(13) 0.5267(6) 0.1965(8) 0.087(9) Uiso 1 1 d G B .
H45 H 0.2849 0.5601 0.1791 0.105 Uiso 1 1 calc R . .
C46 C 0.3151(11) 0.4659(7) 0.1691(6) 0.062(7) Uiso 1 1 d G . .
H46 H 0.2576 0.4586 0.1334 0.075 Uiso 1 1 calc R B .
C53 C 0.2821(13) 0.3517(7) 0.0779(6) 0.046(5) Uiso 1 1 d G B .
C54 C 0.3301(11) 0.3563(7) 0.0253(7) 0.051(6) Uiso 1 1 d G . .
H54 H 0.4056 0.3528 0.0314 0.061 Uiso 1 1 calc R B .
C55 C 0.2655(16) 0.3662(8) -0.0366(6) 0.082(8) Uiso 1 1 d G B .
H55 H 0.2976 0.3693 -0.0718 0.098 Uiso 1 1 calc R . .
C56 C 0.1527(15) 0.3715(10) -0.0458(7) 0.125(12) Uiso 1 1 d G . .
H56 H 0.1095 0.3781 -0.0872 0.150 Uiso 1 1 calc R B .
C57 C 0.1047(10) 0.3668(10) 0.0068(11) 0.133(13) Uiso 1 1 d G B .
H57 H 0.0292 0.3704 0.0006 0.160 Uiso 1 1 calc R . .
C58 C 0.1693(13) 0.3569(9) 0.0687(9) 0.093(9) Uiso 1 1 d G . .
H58 H 0.1372 0.3538 0.1039 0.112 Uiso 1 1 calc R B .
C11 C 0.858(2) 0.2341(15) 0.0217(14) 0.10(3) Uiso 0.63(3) 1 d PG A 1
C12 C 0.846(2) 0.2547(12) -0.0419(14) 0.062(12) Uiso 0.63(3) 1 d PG A 1
H12 H 0.7933 0.2848 -0.0593 0.075 Uiso 0.63(3) 1 calc PR A 1
C13 C 0.914(2) 0.2302(13) -0.0795(11) 0.081(14) Uiso 0.63(3) 1 d PG A 1
H13 H 0.9061 0.2439 -0.1220 0.098 Uiso 0.63(3) 1 calc PR A 1
C14 C 0.993(2) 0.1851(14) -0.0535(13) 0.067(12) Uiso 0.63(3) 1 d PG A 1
H14 H 1.0387 0.1687 -0.0786 0.080 Uiso 0.63(3) 1 calc PR A 1
C15 C 1.005(2) 0.1646(13) 0.0102(13) 0.090(15) Uiso 0.63(3) 1 d PG A 1
H15 H 1.0585 0.1344 0.0276 0.108 Uiso 0.63(3) 1 calc PR A 1
C16 C 0.938(3) 0.1891(15) 0.0477(11) 0.082(14) Uiso 0.63(3) 1 d PG A 1
H16 H 0.9457 0.1753 0.0903 0.098 Uiso 0.63(3) 1 calc PR A 1
C47 C 0.285(2) 0.2935(11) 0.2016(11) 0.046(8) Uiso 0.75(5) 1 d PG B 1
C48 C 0.287(2) 0.3035(16) 0.2666(12) 0.061(10) Uiso 0.75(5) 1 d PG B 1
H48 H 0.3363 0.3325 0.2908 0.073 Uiso 0.75(5) 1 calc PR B 1
C49 C 0.215(3) 0.2703(18) 0.2956(10) 0.103(15) Uiso 0.75(5) 1 d PG B 1
H49 H 0.2164 0.2770 0.3391 0.124 Uiso 0.75(5) 1 calc PR B 1
C50 C 0.142(2) 0.2269(14) 0.2595(16) 0.119(18) Uiso 0.75(5) 1 d PG B 1
H50 H 0.0935 0.2047 0.2789 0.142 Uiso 0.75(5) 1 calc PR B 1
C51 C 0.140(2) 0.2169(14) 0.1945(16) 0.083(13) Uiso 0.75(5) 1 d PG B 1
H51 H 0.0906 0.1879 0.1704 0.100 Uiso 0.75(5) 1 calc PR B 1
C52 C 0.212(2) 0.2502(15) 0.1655(10) 0.066(11) Uiso 0.75(5) 1 d PG B 1
H52 H 0.2105 0.2435 0.1220 0.079 Uiso 0.75(5) 1 calc PR B 1
C11A C 0.856(3) 0.2271(16) 0.0303(19) 0.012(16) Uiso 0.37(3) 1 d PG A 2
C12A C 0.919(4) 0.2623(14) -0.003(3) 0.09(3) Uiso 0.37(3) 1 d PG A 2
H12A H 0.9152 0.3068 -0.0035 0.105 Uiso 0.37(3) 1 calc PR A 2
C13A C 0.987(4) 0.231(2) -0.036(3) 0.14(4) Uiso 0.37(3) 1 d PG A 2
H13A H 1.0295 0.2544 -0.0584 0.166 Uiso 0.37(3) 1 calc PR A 2
C14A C 0.993(3) 0.164(2) -0.035(2) 0.07(2) Uiso 0.37(3) 1 d PG A 2
H14A H 1.0383 0.1434 -0.0574 0.079 Uiso 0.37(3) 1 calc PR A 2
C15A C 0.929(4) 0.1292(15) -0.002(2) 0.06(2) Uiso 0.37(3) 1 d PG A 2
H15A H 0.9329 0.0847 -0.0015 0.077 Uiso 0.37(3) 1 calc PR A 2
C16A C 0.861(3) 0.1606(16) 0.0309(19) 0.060(19) Uiso 0.37(3) 1 d PG A 2
H16A H 0.8186 0.1371 0.0533 0.072 Uiso 0.37(3) 1 calc PR A 2
C47A C 0.259(7) 0.299(3) 0.194(3) 0.050 Uiso 0.25(5) 1 d PG B 2
C48A C 0.246(7) 0.325(3) 0.252(4) 0.050 Uiso 0.25(5) 1 d PG B 2
H48A H 0.2735 0.3659 0.2643 0.060 Uiso 0.25(5) 1 calc PR B 2
C49A C 0.191(6) 0.291(3) 0.291(3) 0.050 Uiso 0.25(5) 1 d PG B 2
H49A H 0.1827 0.3088 0.3297 0.060 Uiso 0.25(5) 1 calc PR B 2
C50A C 0.150(6) 0.231(3) 0.272(3) 0.050 Uiso 0.25(5) 1 d PG B 2
H50A H 0.1137 0.2076 0.2984 0.060 Uiso 0.25(5) 1 calc PR B 2
C51A C 0.163(6) 0.204(3) 0.214(4) 0.050 Uiso 0.25(5) 1 d PG B 2
H51A H 0.1356 0.1637 0.2017 0.060 Uiso 0.25(5) 1 calc PR B 2
C52A C 0.218(6) 0.238(3) 0.175(3) 0.050 Uiso 0.25(5) 1 d PG B 2
H52A H 0.2264 0.2208 0.1363 0.060 Uiso 0.25(5) 1 calc PR B 2

loop_
_atom_site_aniso_label
_atom_site_aniso_U_11
_atom_site_aniso_U_22
_atom_site_aniso_U_33
_atom_site_aniso_U_23
_atom_site_aniso_U_13
_atom_site_aniso_U_12
Ir1 0.0414(5) 0.0292(4) 0.0412(5) -0.0032(4) 0.0109(4) -0.0018(4)
Ir2 0.0365(5) 0.0293(4) 0.0376(5) -0.0002(3) 0.0079(4) 0.0034(3)
Ir3 0.0548(6) 0.0334(4) 0.0373(5) 0.0017(4) 0.0104(4) -0.0025(4)
Ir4 0.0357(5) 0.0379(5) 0.0522(6) 0.0081(4) 0.0032(4) 0.0039(4)
P1 0.047(4) 0.035(3) 0.054(4) -0.006(3) 0.027(3) -0.004(3)
P2 0.048(4) 0.035(3) 0.038(3) 0.002(2) 0.011(3) 0.003(2)
P3 0.037(3) 0.042(3) 0.059(4) 0.004(3) 0.011(3) 0.006(3)

loop_
_atom_type_symbol
_atom_type_description
_atom_type_scat_dispersion_real
_atom_type_scat_dispersion_imag
_atom_type_scat_source
C C 0.0033 0.0016 'International Tables Vol C Tables 4.2.6.8 and 6.1.1.4'
H H 0.0000 0.0000 'International Tables Vol C Tables 4.2.6.8 and 6.1.1.4'
O O 0.0106 0.0060 'International Tables Vol C Tables 4.2.6.8 and 6.1.1.4'
P P 0.1023 0.0942 'International Tables Vol C Tables 4.2.6.8 and 6.1.1.4'
Ir Ir -1.4442 7.9887 'International Tables Vol C Tables 4.2.6.8 and 6.1.1.4'

loop_
_geom_angle_atom_site_label_1
_geom_angle_atom_site_label_2
_geom_angle_atom_site_label_3
_geom_angle
_geom_angle_site_symmetry_1
_geom_angle_site_symmetry_3
_geom_angle_publ_flag
C1 Ir1 C8 106.8(9) . . ?
C1 Ir1 P1 91.7(6) . . ?
C8 Ir1 P1 95.3(8) . . ?
C1 Ir1 Ir4 100.5(6) . . ?
C8 Ir1 Ir4 86.8(8) . . ?
P1 Ir1 Ir4 166.48(13) . . ?
C1 Ir1 Ir3 150.1(6) . . ?
C8 Ir1 Ir3 53.9(7) . . ?
P1 Ir1 Ir3 111.08(13) . . ?
Ir4 Ir1 Ir3 59.79(3) . . ?
C1 Ir1 Ir2 131.5(6) . . ?
C8 Ir1 Ir2 114.6(7) . . ?
P1 Ir1 Ir2 107.95(14) . . ?
Ir4 Ir1 Ir2 59.39(3) . . ?
Ir3 Ir1 Ir2 60.68(3) . . ?
C2 Ir2 C3 98.7(9) . . ?
C2 Ir2 P2 108.8(6) . . ?
C3 Ir2 P2 99.1(7) . . ?
C2 Ir2 Ir4 92.8(7) . . ?
C3 Ir2 Ir4 164.5(6) . . ?
P2 Ir2 Ir4 86.80(14) . . ?
C2 Ir2 Ir1 127.9(6) . . ?
C3 Ir2 Ir1 106.0(6) . . ?
P2 Ir2 Ir1 111.55(14) . . ?
Ir4 Ir2 Ir1 58.59(3) . . ?
C2 Ir2 Ir3 143.9(7) . . ?
C3 Ir2 Ir3 113.8(7) . . ?
P2 Ir2 Ir3 52.71(13) . . ?
Ir4 Ir2 Ir3 58.89(3) . . ?
Ir1 Ir2 Ir3 58.86(3) . . ?
C5 Ir3 C4 92.8(11) . . ?
C5 Ir3 C8 95.4(11) . . ?
C4 Ir3 C8 90.8(10) . . ?
C5 Ir3 P2 104.7(8) . . ?
C4 Ir3 P2 101.7(7) . . ?
C8 Ir3 P2 155.6(7) . . ?
C5 Ir3 Ir4 88.5(9) . . ?
C4 Ir3 Ir4 171.0(7) . . ?
C8 Ir3 Ir4 80.1(7) . . ?
P2 Ir3 Ir4 86.62(14) . . ?
C5 Ir3 Ir1 127.4(8) . . ?
C4 Ir3 Ir1 113.5(7) . . ?
C8 Ir3 Ir1 43.0(7) . . ?
P2 Ir3 Ir1 112.59(13) . . ?
Ir4 Ir3 Ir1 59.22(3) . . ?
C5 Ir3 Ir2 138.0(9) . . ?
C4 Ir3 Ir2 123.5(7) . . ?
C8 Ir3 Ir2 103.5(7) . . ?
P2 Ir3 Ir2 52.16(13) . . ?
Ir4 Ir3 Ir2 59.13(3) . . ?
Ir1 Ir3 Ir2 60.46(3) . . ?
C6 Ir4 C7 99.0(13) . . ?
C6 Ir4 P3 97.9(9) . . ?
C7 Ir4 P3 96.3(9) . . ?
C6 Ir4 Ir1 90.8(9) . . ?
C7 Ir4 Ir1 161.7(9) . . ?
P3 Ir4 Ir1 97.65(14) . . ?
C6 Ir4 Ir3 95.5(9) . . ?
C7 Ir4 Ir3 102.4(9) . . ?
P3 Ir4 Ir3 154.96(14) . . ?
Ir1 Ir4 Ir3 60.99(3) . . ?
C6 Ir4 Ir2 150.3(9) . . ?
C7 Ir4 Ir2 104.5(9) . . ?
P3 Ir4 Ir2 97.45(15) . . ?
Ir1 Ir4 Ir2 62.02(3) . . ?
Ir3 Ir4 Ir2 61.97(4) . . ?
C41 P1 C47 103.9(9) . . ?
C41 P1 C53 102.8(7) . . ?
C47 P1 C53 103.8(10) . . ?
C41 P1 C47A 102(2) . . ?
C47 P1 C47A 10(3) . . ?
C53 P1 C47A 95(3) . . ?
C41 P1 Ir1 113.2(5) . . ?
C47 P1 Ir1 114.9(9) . . ?
C53 P1 Ir1 116.6(5) . . ?
C47A P1 Ir1 124(3) . . ?
C29 P2 C35 101.8(7) . . ?
C29 P2 Ir2 124.3(5) . . ?
C35 P2 Ir2 118.0(5) . . ?
C29 P2 Ir3 120.8(5) . . ?
C35 P2 Ir3 116.6(5) . . ?
Ir2 P2 Ir3 75.13(16) . . ?
C9 P3 C10 43.6(9) . . ?
C9 P3 C11A 108.4(14) . . ?
C10 P3 C11A 108.7(15) . . ?
C9 P3 C11 103.0(12) . . ?
C10 P3 C11 101.8(12) . . ?
C11A P3 C11 7.0(17) . . ?
C9 P3 Ir4 125.5(8) . . ?
C10 P3 Ir4 130.7(8) . . ?
C11A P3 Ir4 117.9(13) . . ?
C11 P3 Ir4 124.8(10) . . ?
O1 C1 Ir1 175.8(17) . . ?
O2 C2 Ir2 177.2(19) . . ?
O3 C3 Ir2 172.6(19) . . ?
O4 C4 Ir3 176(2) . . ?
O5 C5 Ir3 172(3) . . ?
O6 C6 Ir4 178(2) . . ?
O7 C7 Ir4 171(3) . . ?
O8 C8 Ir1 149(2) . . ?
O8 C8 Ir3 127.5(19) . . ?
Ir1 C8 Ir3 83.0(10) . . ?
C10 C9 C17 148(2) . . ?
C10 C9 P3 69.5(14) . . ?
C17 C9 P3 142.6(16) . . ?
C9 C10 C23 146(2) . . ?
C9 C10 P3 66.9(13) . . ?
C23 C10 P3 146.4(17) . . ?
C18 C17 C22 120.0 . . ?
C18 C17 C9 122.1(14) . . ?
C22 C17 C9 117.9(14) . . ?
C19 C18 C17 120.0 . . ?
C18 C19 C20 120.0 . . ?
C19 C20 C21 120.0 . . ?
C22 C21 C20 120.0 . . ?
C21 C22 C17 120.0 . . ?
C24 C23 C28 120.0 . . ?
C24 C23 C10 120.3(13) . . ?
C28 C23 C10 119.6(13) . . ?
C25 C24 C23 120.0 . . ?
C24 C25 C26 120.0 . . ?
C27 C26 C25 120.0 . . ?
C26 C27 C28 120.0 . . ?
C27 C28 C23 120.0 . . ?
C30 C29 C34 120.0 . . ?
C30 C29 P2 119.8(8) . . ?
C34 C29 P2 119.9(8) . . ?
C31 C30 C29 120.0 . . ?
C30 C31 C32 120.0 . . ?
C33 C32 C31 120.0 . . ?
C34 C33 C32 120.0 . . ?
C33 C34 C29 120.0 . . ?
C36 C35 C40 120.0 . . ?
C36 C35 P2 121.5(8) . . ?
C40 C35 P2 118.4(8) . . ?
C37 C36 C35 120.0 . . ?
C36 C37 C38 120.0 . . ?
C37 C38 C39 120.0 . . ?
C38 C39 C40 120.0 . . ?
C39 C40 C35 120.0 . . ?
C42 C41 C46 120.0 . . ?
C42 C41 P1 118.1(9) . . ?
C46 C41 P1 121.8(9) . . ?
C43 C42 C41 120.0 . . ?
C42 C43 C44 120.0 . . ?
C43 C44 C45 120.0 . . ?
C46 C45 C44 120.0 . . ?
C45 C46 C41 120.0 . . ?
C54 C53 C58 120.0 . . ?
C54 C53 P1 117.9(10) . . ?
C58 C53 P1 122.1(10) . . ?
C53 C54 C55 120.0 . . ?
C56 C55 C54 120.0 . . ?
C55 C56 C57 120.0 . . ?
C56 C57 C58 120.0 . . ?
C57 C58 C53 120.0 . . ?
C12 C11 C16 120.0 . . ?
C12 C11 P3 121.6(17) . . ?
C16 C11 P3 118.4(17) . . ?
C13 C12 C11 120.0 . . ?
C12 C13 C14 120.0 . . ?
C15 C14 C13 120.0 . . ?
C14 C15 C16 120.0 . . ?
C15 C16 C11 120.0 . . ?
C48 C47 C52 120.0 . . ?
C48 C47 P1 123.4(16) . . ?
C52 C47 P1 116.6(16) . . ?
C47 C48 C49 120.0 . . ?
C48 C49 C50 120.0 . . ?
C51 C50 C49 120.0 . . ?
C50 C51 C52 120.0 . . ?
C51 C52 C47 120.0 . . ?
C12A C11A C16A 120.0 . . ?
C12A C11A P3 120(2) . . ?
C16A C11A P3 120(2) . . ?
C11A C12A C13A 120.0 . . ?
C14A C13A C12A 120.0 . . ?
C15A C14A C13A 120.0 . . ?
C14A C15A C16A 120.0 . . ?
C15A C16A C11A 120.0 . . ?
C48A C47A C52A 120.0 . . ?
C48A C47A P1 116(4) . . ?
C52A C47A P1 122(4) . . ?
C49A C48A C47A 120.0 . . ?
C48A C49A C50A 120.0 . . ?
C51A C50A C49A 120.0 . . ?
C52A C51A C50A 120.0 . . ?
C51A C52A C47A 120.0 . . ?

loop_
_geom_bond_atom_site_label_1
_geom_bond_atom_site_label_2
_geom_bond_distance
_geom_bond_site_symmetry_2
_geom_bond_publ_flag
Ir1 C1 1.810(19) . ?
Ir1 C8 1.89(3) . ?
Ir1 P1 2.331(6) . ?
Ir1 Ir4 2.7039(13) . ?
Ir1 Ir3 2.7525(12) . ?
Ir1 Ir2 2.7978(11) . ?
Ir2 C2 1.82(2) . ?
Ir2 C3 1.85(2) . ?
Ir2 P2 2.291(5) . ?
Ir2 Ir4 2.7265(14) . ?
Ir2 Ir3 2.8040(13) . ?
Ir3 C5 1.84(3) . ?
Ir3 C4 1.87(3) . ?
Ir3 C8 2.24(2) . ?
Ir3 P2 2.308(5) . ?
Ir3 Ir4 2.7198(14) . ?
Ir4 C6 1.77(3) . ?
Ir4 C7 1.85(3) . ?
Ir4 P3 2.319(6) . ?
P1 C41 1.814(12) . ?
P1 C47 1.82(2) . ?
P1 C53 1.841(13) . ?
P1 C47A 1.92(5) . ?
P2 C29 1.814(11) . ?
P2 C35 1.830(12) . ?
P3 C9 1.74(2) . ?
P3 C10 1.77(2) . ?
P3 C11A 1.79(3) . ?
P3 C11 1.88(2) . ?
O1 C1 1.17(2) . ?
O2 C2 1.16(2) . ?
O3 C3 1.18(2) . ?
O4 C4 1.16(3) . ?
O5 C5 1.14(3) . ?
O6 C6 1.23(3) . ?
O7 C7 1.18(3) . ?
O8 C8 1.18(3) . ?
C9 C10 1.30(3) . ?
C9 C17 1.48(2) . ?
C10 C23 1.44(2) . ?
C17 C18 1.3900 . ?
C17 C22 1.3900 . ?
C18 C19 1.3900 . ?
C19 C20 1.3900 . ?
C20 C21 1.3900 . ?
C21 C22 1.3900 . ?
C23 C24 1.3900 . ?
C23 C28 1.3900 . ?
C24 C25 1.3900 . ?
C25 C26 1.3900 . ?
C26 C27 1.3900 . ?
C27 C28 1.3900 . ?
C29 C30 1.3900 . ?
C29 C34 1.3900 . ?
C30 C31 1.3900 . ?
C31 C32 1.3900 . ?
C32 C33 1.3900 . ?
C33 C34 1.3900 . ?
C35 C36 1.3900 . ?
C35 C40 1.3900 . ?
C36 C37 1.3900 . ?
C37 C38 1.3900 . ?
C38 C39 1.3900 . ?
C39 C40 1.3900 . ?
C41 C42 1.3900 . ?
C41 C46 1.3900 . ?
C42 C43 1.3900 . ?
C43 C44 1.3900 . ?
C44 C45 1.3900 . ?
C45 C46 1.3900 . ?
C53 C54 1.3900 . ?
C53 C58 1.3900 . ?
C54 C55 1.3900 . ?
C55 C56 1.3900 . ?
C56 C57 1.3900 . ?
C57 C58 1.3900 . ?
C11 C12 1.3900 . ?
C11 C16 1.3900 . ?
C12 C13 1.3900 . ?
C13 C14 1.3900 . ?
C14 C15 1.3900 . ?
C15 C16 1.3900 . ?
C47 C48 1.3900 . ?
C47 C52 1.3900 . ?
C48 C49 1.3900 . ?
C49 C50 1.3900 . ?
C50 C51 1.3900 . ?
C51 C52 1.3900 . ?
C11A C12A 1.3900 . ?
C11A C16A 1.3900 . ?
C12A C13A 1.3900 . ?
C13A C14A 1.3900 . ?
C14A C15A 1.3900 . ?
C15A C16A 1.3900 . ?
C47A C48A 1.3900 . ?
C47A C52A 1.3900 . ?
C48A C49A 1.3900 . ?
C49A C50A 1.3900 . ?
C50A C51A 1.3900 . ?
C51A C52A 1.3900 . ?
